data_1516524
loop_
_publ_author_name
'Kise, Naoki'
'Hamada, Yusuke'
'Sakurai, Toshihiko'

_publ_section_title
;
 Electroreductive Coupling of Optically Active \a,\b-Unsaturated Carbonyl
 Compounds with Diaryl Ketones: Asymmetric Synthesis of
 4,5,5-Trisubstituted \g-Butyrolactones.
;
_journal_issue 12
_journal_name_full 'Organic letters'
_journal_page_first 3348
_journal_page_last 3351
_journal_paper_doi 10.1021/ol5013789
_journal_volume 16
_journal_year 2014
_chemical_absolute_configuration rm
_chemical_formula_moiety 'C12 H10 O1'
_chemical_formula_sum 'C24 H20 O2'
_chemical_formula_weight 340.40
_chemical_melting_point 504.0(10)
_chemical_name_systematic
; 
(R)-3'-phenyl-10,11-dihydro-3'H-spiro[dibenzo[a,d][7]annulene-5,2'-furan]-5'(4'H)-one 
;
_space_group_IT_number 19
_symmetry_cell_setting orthorhombic
_symmetry_space_group_name_Hall 'P 2ac 2ab'
_symmetry_space_group_name_H-M 'P 21 21 21'
_atom_sites_solution_hydrogens geom
_atom_sites_solution_primary direct
_atom_sites_solution_secondary difmap
_audit_creation_method SHELXL-97
_cell_angle_alpha 90.00
_cell_angle_beta 90.00
_cell_angle_gamma 90.00
_cell_formula_units_Z 4
_cell_length_a 8.9315(15)
_cell_length_b 9.1942(12)
_cell_length_c 21.867(3)
_cell_measurement_temperature 298(2)
_cell_volume 1795.7(5)
_computing_cell_refinement PROCESS-AUTO
_computing_data_collection PROCESS-AUTO
_computing_data_reduction PROCESS-AUTO
_computing_publication_material yadokari-XG
_computing_structure_refinement 'SHELXL-97 (Sheldrick, 1997)'
_computing_structure_solution 'SHELXS-97 (Sheldrick, 1990)'
_diffrn_ambient_temperature 298(2)
_diffrn_detector_area_resol_mean 10.00
_diffrn_measured_fraction_theta_full 0.991
_diffrn_measured_fraction_theta_max 0.991
_diffrn_measurement_device_type 'Rigaku RAXIS-RAPID'
_diffrn_measurement_method \w
_diffrn_radiation_monochromator graphite
_diffrn_radiation_source 'fine-focus sealed tube'
_diffrn_radiation_type MoK\a
_diffrn_radiation_wavelength 0.71075
_diffrn_reflns_av_R_equivalents 0.0411
_diffrn_reflns_av_sigmaI/netI 0.0454
_diffrn_reflns_limit_h_max 11
_diffrn_reflns_limit_h_min -11
_diffrn_reflns_limit_k_max 11
_diffrn_reflns_limit_k_min -11
_diffrn_reflns_limit_l_max 28
_diffrn_reflns_limit_l_min -28
_diffrn_reflns_number 17485
_diffrn_reflns_theta_full 27.38
_diffrn_reflns_theta_max 27.38
_diffrn_reflns_theta_min 3.61
_exptl_absorpt_coefficient_mu 0.079
_exptl_absorpt_correction_T_max 0.9844
_exptl_absorpt_correction_T_min 0.9617
_exptl_absorpt_correction_type multi-scan
_exptl_absorpt_process_details
;
    Higashi, T. (1995). Program for Absorption Correction.
    Rigaku Corporation, Tokyo, Japan.
;
_exptl_crystal_colour colorless
_exptl_crystal_density_diffrn 1.259
_exptl_crystal_density_method 'not measured'
_exptl_crystal_description block
_exptl_crystal_F_000 720
_exptl_crystal_size_max 0.50
_exptl_crystal_size_mid 0.30
_exptl_crystal_size_min 0.20
_refine_diff_density_max 0.111
_refine_diff_density_min -0.149
_refine_diff_density_rms 0.025
_refine_ls_abs_structure_details 'Flack H D (1983), Acta Cryst. A39, 876-881'
_refine_ls_abs_structure_Flack 1.1(11)
_refine_ls_extinction_method none
_refine_ls_goodness_of_fit_ref 0.927
_refine_ls_hydrogen_treatment refall
_refine_ls_matrix_type full
_refine_ls_number_parameters 235
_refine_ls_number_reflns 4054
_refine_ls_number_restraints 0
_refine_ls_restrained_S_all 0.927
_refine_ls_R_factor_all 0.0620
_refine_ls_R_factor_gt 0.0382
_refine_ls_shift/su_max 0.000
_refine_ls_shift/su_mean 0.000
_refine_ls_structure_factor_coef Fsqd
_refine_ls_weighting_details 'calc w=1/[\s^2^(Fo^2^)+(0.0408P)^2^+0.0000P] where P=(Fo^2^+2Fc^2^)/3'
_refine_ls_weighting_scheme calc
_refine_ls_wR_factor_gt 0.0679
_refine_ls_wR_factor_ref 0.0722
_reflns_number_gt 2923
_reflns_number_total 4054
_reflns_threshold_expression >2sigma(I)
_cod_data_source_file ol5013789_si_004.cif
_cod_data_source_block (3R')-4f
_cod_depositor_comments
;
The following automatic conversions were performed:

'_chemical_melting_point' value '503-505' was changed to '504.0(10)'
- the average value was taken and precision was estimated.

Automatic conversion script
Id: cif_fix_values 2281 2013-09-26 08:29:07Z andrius 

 Adding full bibliography for 1516523--1516526.cif.
;
_cod_original_cell_volume 1795.6(5)
_cod_database_code 1516524

loop_
_symmetry_equiv_pos_as_xyz
'x, y, z'
'-x+1/2, -y, z+1/2'
'x+1/2, -y+1/2, -z'
'-x, y+1/2, -z+1/2'

loop_
_atom_site_label
_atom_site_type_symbol
_atom_site_fract_x
_atom_site_fract_y
_atom_site_fract_z
_atom_site_U_iso_or_equiv
_atom_site_adp_type
_atom_site_occupancy
_atom_site_symmetry_multiplicity
_atom_site_calc_flag
_atom_site_refinement_flags
O1 O 0.28378(11) 0.44205(10) 0.31902(4) 0.0453(2) Uani 1 1 d .
C1 C 0.34524(18) 0.45585(18) 0.26233(7) 0.0527(4) Uani 1 1 d .
C2 C 0.47864(19) 0.36253(19) 0.25742(6) 0.0557(4) Uani 1 1 d .
H1 H 0.5595 0.4138 0.2371 0.067 Uiso 1 1 calc R
H2 H 0.4560 0.2750 0.2345 0.067 Uiso 1 1 calc R
C3 C 0.52180(15) 0.32519(14) 0.32303(6) 0.0405(3) Uani 1 1 d .
H3 H 0.5578 0.2246 0.3246 0.049 Uiso 1 1 calc R
C4 C 0.36485(15) 0.33472(13) 0.35568(6) 0.0372(3) Uani 1 1 d .
O2 O 0.28833(15) 0.53453(15) 0.22536(5) 0.0817(4) Uani 1 1 d .
C5 C 0.64306(15) 0.42573(14) 0.34710(5) 0.0387(3) Uani 1 1 d .
C6 C 0.61825(17) 0.57344(14) 0.35640(5) 0.0443(3) Uani 1 1 d .
H4 H 0.5237 0.6123 0.3494 0.053 Uiso 1 1 calc R
C7 C 0.73295(18) 0.66300(16) 0.37597(7) 0.0534(4) Uani 1 1 d .
H5 H 0.7152 0.7617 0.3817 0.064 Uiso 1 1 calc R
C8 C 0.87365(19) 0.60684(18) 0.38699(7) 0.0585(4) Uani 1 1 d .
H6 H 0.9500 0.6671 0.4009 0.070 Uiso 1 1 calc R
C9 C 0.90026(18) 0.46171(18) 0.37730(7) 0.0580(4) Uani 1 1 d .
H7 H 0.9952 0.4234 0.3842 0.070 Uiso 1 1 calc R
C10 C 0.78542(17) 0.37230(16) 0.35726(7) 0.0495(4) Uani 1 1 d .
H8 H 0.8046 0.2742 0.3505 0.059 Uiso 1 1 calc R
C11 C 0.36697(16) 0.39512(13) 0.42076(5) 0.0369(3) Uani 1 1 d .
C12 C 0.29335(16) 0.52506(14) 0.43475(6) 0.0428(3) Uani 1 1 d .
H9 H 0.2383 0.5722 0.4046 0.051 Uiso 1 1 calc R
C13 C 0.30095(19) 0.58430(17) 0.49248(7) 0.0553(4) Uani 1 1 d .
H10 H 0.2507 0.6705 0.5011 0.066 Uiso 1 1 calc R
C14 C 0.3823(2) 0.51647(17) 0.53705(7) 0.0607(4) Uani 1 1 d .
H11 H 0.3888 0.5569 0.5759 0.073 Uiso 1 1 calc R
C15 C 0.45476(19) 0.38748(17) 0.52400(7) 0.0542(4) Uani 1 1 d .
H12 H 0.5100 0.3419 0.5545 0.065 Uiso 1 1 calc R
C16 C 0.44715(16) 0.32427(14) 0.46656(6) 0.0423(3) Uani 1 1 d .
C17 C 0.52427(18) 0.18113(16) 0.45535(7) 0.0533(4) Uani 1 1 d .
H13 H 0.5821 0.1552 0.4913 0.064 Uiso 1 1 calc R
H14 H 0.5933 0.1919 0.4214 0.064 Uiso 1 1 calc R
C18 C 0.4150(2) 0.05889(17) 0.44111(8) 0.0686(5) Uani 1 1 d .
H15 H 0.4731 -0.0299 0.4379 0.082 Uiso 1 1 calc R
H16 H 0.3505 0.0480 0.4765 0.082 Uiso 1 1 calc R
C19 C 0.31493(17) 0.06573(15) 0.38567(6) 0.0480(4) Uani 1 1 d .
C20 C 0.2420(2) -0.06498(17) 0.37177(8) 0.0672(5) Uani 1 1 d .
H17 H 0.2646 -0.1472 0.3948 0.081 Uiso 1 1 calc R
C21 C 0.1387(2) -0.0767(2) 0.32570(8) 0.0753(6) Uani 1 1 d .
H18 H 0.0939 -0.1658 0.3174 0.090 Uiso 1 1 calc R
C22 C 0.1021(2) 0.0431(2) 0.29212(8) 0.0716(5) Uani 1 1 d .
H19 H 0.0301 0.0370 0.2615 0.086 Uiso 1 1 calc R
C23 C 0.17261(18) 0.17338(17) 0.30392(7) 0.0543(4) Uani 1 1 d .
H20 H 0.1473 0.2544 0.2807 0.065 Uiso 1 1 calc R
C24 C 0.28085(17) 0.18799(14) 0.34964(6) 0.0419(3) Uani 1 1 d .

loop_
_atom_site_aniso_label
_atom_site_aniso_U_11
_atom_site_aniso_U_22
_atom_site_aniso_U_33
_atom_site_aniso_U_23
_atom_site_aniso_U_13
_atom_site_aniso_U_12
O1 0.0445(6) 0.0468(5) 0.0446(5) 0.0061(4) -0.0074(4) 0.0010(5)
C1 0.0524(10) 0.0593(9) 0.0465(8) 0.0107(8) -0.0116(7) -0.0190(8)
C2 0.0497(10) 0.0740(11) 0.0435(8) -0.0065(7) 0.0011(7) -0.0193(9)
C3 0.0377(8) 0.0402(7) 0.0436(7) -0.0045(6) 0.0017(6) -0.0038(6)
C4 0.0348(7) 0.0361(7) 0.0408(7) 0.0021(6) -0.0035(6) 0.0007(6)
O2 0.0752(9) 0.0985(9) 0.0715(7) 0.0405(7) -0.0210(6) -0.0186(8)
C5 0.0375(8) 0.0416(7) 0.0371(6) 0.0009(6) 0.0020(6) -0.0052(7)
C6 0.0419(8) 0.0451(8) 0.0460(7) 0.0028(7) -0.0024(7) -0.0037(7)
C7 0.0571(11) 0.0445(8) 0.0586(9) -0.0010(7) -0.0042(8) -0.0098(8)
C8 0.0473(10) 0.0643(10) 0.0637(9) -0.0028(8) -0.0093(8) -0.0186(9)
C9 0.0386(9) 0.0661(11) 0.0692(9) 0.0023(8) -0.0088(8) -0.0043(8)
C10 0.0415(9) 0.0488(8) 0.0581(9) -0.0025(7) -0.0009(7) -0.0013(7)
C11 0.0346(8) 0.0347(7) 0.0415(7) 0.0007(6) 0.0013(6) -0.0060(6)
C12 0.0400(8) 0.0385(8) 0.0499(8) 0.0000(6) -0.0005(6) -0.0017(7)
C13 0.0598(11) 0.0447(8) 0.0615(9) -0.0114(8) 0.0058(8) -0.0005(8)
C14 0.0727(12) 0.0606(10) 0.0488(8) -0.0132(8) -0.0042(8) -0.0039(9)
C15 0.0562(10) 0.0598(9) 0.0465(8) 0.0028(8) -0.0098(7) -0.0039(8)
C16 0.0381(8) 0.0424(8) 0.0463(8) 0.0025(7) -0.0012(6) -0.0008(7)
C17 0.0555(10) 0.0512(9) 0.0531(9) 0.0066(7) -0.0064(8) 0.0106(8)
C18 0.0891(14) 0.0414(8) 0.0753(10) 0.0074(9) -0.0095(10) 0.0041(9)
C19 0.0530(10) 0.0394(7) 0.0517(8) -0.0040(7) 0.0102(7) -0.0052(7)
C20 0.0870(14) 0.0464(9) 0.0684(10) -0.0021(8) 0.0189(9) -0.0159(9)
C21 0.0894(14) 0.0651(11) 0.0715(10) -0.0142(10) 0.0182(11) -0.0411(11)
C22 0.0623(12) 0.0854(13) 0.0671(10) -0.0131(10) 0.0027(9) -0.0332(10)
C23 0.0475(10) 0.0603(9) 0.0553(9) -0.0031(8) -0.0016(8) -0.0186(8)
C24 0.0400(8) 0.0424(7) 0.0433(7) -0.0058(6) 0.0096(7) -0.0074(7)

loop_
_atom_type_symbol
_atom_type_description
_atom_type_scat_dispersion_real
_atom_type_scat_dispersion_imag
_atom_type_scat_source
C C 0.0033 0.0016 'International Tables Vol C Tables 4.2.6.8 and 6.1.1.4'
H H 0.0000 0.0000 'International Tables Vol C Tables 4.2.6.8 and 6.1.1.4'
O O 0.0106 0.0060 'International Tables Vol C Tables 4.2.6.8 and 6.1.1.4'

loop_
_geom_angle_atom_site_label_1
_geom_angle_atom_site_label_2
_geom_angle_atom_site_label_3
_geom_angle
C1 O1 C4 111.23(11)
O2 C1 O1 119.97(16)
O2 C1 C2 130.24(15)
O1 C1 C2 109.78(12)
C1 C2 C3 105.49(12)
C1 C2 H1 110.6
C3 C2 H1 110.6
C1 C2 H2 110.6
C3 C2 H2 110.6
H1 C2 H2 108.8
C5 C3 C2 111.68(11)
C5 C3 C4 116.35(10)
C2 C3 C4 100.89(11)
C5 C3 H3 109.2
C2 C3 H3 109.2
C4 C3 H3 109.2
O1 C4 C11 105.75(10)
O1 C4 C24 107.51(10)
C11 C4 C24 113.70(11)
O1 C4 C3 103.27(10)
C11 C4 C3 115.55(11)
C24 C4 C3 110.11(10)
C10 C5 C6 118.06(13)
C10 C5 C3 119.73(12)
C6 C5 C3 122.11(13)
C7 C6 C5 120.58(14)
C7 C6 H4 119.7
C5 C6 H4 119.7
C8 C7 C6 120.41(14)
C8 C7 H5 119.8
C6 C7 H5 119.8
C9 C8 C7 119.66(15)
C9 C8 H6 120.2
C7 C8 H6 120.2
C8 C9 C10 119.84(16)
C8 C9 H7 120.1
C10 C9 H7 120.1
C5 C10 C9 121.42(14)
C5 C10 H8 119.3
C9 C10 H8 119.3
C16 C11 C12 118.96(12)
C16 C11 C4 120.41(12)
C12 C11 C4 120.59(11)
C13 C12 C11 121.05(13)
C13 C12 H9 119.5
C11 C12 H9 119.5
C14 C13 C12 119.99(14)
C14 C13 H10 120.0
C12 C13 H10 120.0
C13 C14 C15 119.59(14)
C13 C14 H11 120.2
C15 C14 H11 120.2
C14 C15 C16 121.64(14)
C14 C15 H12 119.2
C16 C15 H12 119.2
C15 C16 C11 118.74(13)
C15 C16 C17 119.45(13)
C11 C16 C17 121.80(12)
C16 C17 C18 112.70(13)
C16 C17 H13 109.1
C18 C17 H13 109.1
C16 C17 H14 109.1
C18 C17 H14 109.1
H13 C17 H14 107.8
C19 C18 C17 120.96(13)
C19 C18 H15 107.1
C17 C18 H15 107.1
C19 C18 H16 107.1
C17 C18 H16 107.1
H15 C18 H16 106.8
C20 C19 C24 117.64(14)
C20 C19 C18 114.49(14)
C24 C19 C18 127.75(13)
C21 C20 C19 122.68(16)
C21 C20 H17 118.7
C19 C20 H17 118.7
C22 C21 C20 119.61(16)
C22 C21 H18 120.2
C20 C21 H18 120.2
C21 C22 C23 119.46(16)
C21 C22 H19 120.3
C23 C22 H19 120.3
C22 C23 C24 122.27(16)
C22 C23 H20 118.9
C24 C23 H20 118.9
C23 C24 C19 118.29(12)
C23 C24 C4 118.67(12)
C19 C24 C4 122.93(13)

loop_
_geom_bond_atom_site_label_1
_geom_bond_atom_site_label_2
_geom_bond_distance
O1 C1 1.3615(17)
O1 C4 1.4632(15)
C1 O2 1.1980(18)
C1 C2 1.472(2)
C2 C3 1.525(2)
C2 H1 0.9700
C2 H2 0.9700
C3 C5 1.5180(18)
C3 C4 1.5756(19)
C3 H3 0.9800
C4 C11 1.5277(17)
C4 C24 1.5492(18)
C5 C10 1.381(2)
C5 C6 1.3910(19)
C6 C7 1.3823(19)
C6 H4 0.9300
C7 C8 1.380(2)
C7 H5 0.9300
C8 C9 1.372(2)
C8 H6 0.9300
C9 C10 1.386(2)
C9 H7 0.9300
C10 H8 0.9300
C11 C16 1.3929(18)
C11 C12 1.3976(18)
C12 C13 1.3765(19)
C12 H9 0.9300
C13 C14 1.366(2)
C13 H10 0.9300
C14 C15 1.381(2)
C14 H11 0.9300
C15 C16 1.386(2)
C15 H12 0.9300
C16 C17 1.5055(19)
C17 C18 1.521(2)
C17 H13 0.9700
C17 H14 0.9700
C18 C19 1.508(2)
C18 H15 0.9700
C18 H16 0.9700
C19 C20 1.400(2)
C19 C24 1.406(2)
C20 C21 1.370(3)
C20 H17 0.9300
C21 C22 1.364(3)
C21 H18 0.9300
C22 C23 1.377(2)
C22 H19 0.9300
C23 C24 1.397(2)
C23 H20 0.9300

loop_
_geom_torsion_atom_site_label_1
_geom_torsion_atom_site_label_2
_geom_torsion_atom_site_label_3
_geom_torsion_atom_site_label_4
_geom_torsion
C4 O1 C1 O2 176.59(13)
C4 O1 C1 C2 -2.68(14)
O2 C1 C2 C3 163.59(15)
O1 C1 C2 C3 -17.23(15)
C1 C2 C3 C5 -96.31(14)
C1 C2 C3 C4 27.94(14)
C1 O1 C4 C11 142.41(11)
C1 O1 C4 C24 -95.80(12)
C1 O1 C4 C3 20.62(12)
C5 C3 C4 O1 92.00(12)
C2 C3 C4 O1 -29.01(13)
C5 C3 C4 C11 -22.94(16)
C2 C3 C4 C11 -143.95(11)
C5 C3 C4 C24 -153.44(11)
C2 C3 C4 C24 85.55(13)
C2 C3 C5 C10 -110.37(15)
C4 C3 C5 C10 134.56(13)
C2 C3 C5 C6 66.09(16)
C4 C3 C5 C6 -48.98(17)
C10 C5 C6 C7 -0.79(19)
C3 C5 C6 C7 -177.31(12)
C5 C6 C7 C8 -0.5(2)
C6 C7 C8 C9 1.2(2)
C7 C8 C9 C10 -0.8(2)
C6 C5 C10 C9 1.3(2)
C3 C5 C10 C9 177.88(13)
C8 C9 C10 C5 -0.5(2)
O1 C4 C11 C16 -174.64(11)
C24 C4 C11 C16 67.64(16)
C3 C4 C11 C16 -61.12(16)
O1 C4 C11 C12 2.93(16)
C24 C4 C11 C12 -114.80(14)
C3 C4 C11 C12 116.45(13)
C16 C11 C12 C13 1.0(2)
C4 C11 C12 C13 -176.64(14)
C11 C12 C13 C14 0.5(2)
C12 C13 C14 C15 -0.9(2)
C13 C14 C15 C16 -0.1(2)
C14 C15 C16 C11 1.5(2)
C14 C15 C16 C17 -178.08(15)
C12 C11 C16 C15 -1.90(19)
C4 C11 C16 C15 175.71(13)
C12 C11 C16 C17 177.66(13)
C4 C11 C16 C17 -4.74(19)
C15 C16 C17 C18 114.84(16)
C11 C16 C17 C18 -64.72(18)
C16 C17 C18 C19 61.7(2)
C17 C18 C19 C20 168.23(15)
C17 C18 C19 C24 -15.9(3)
C24 C19 C20 C21 -1.1(2)
C18 C19 C20 C21 175.29(16)
C19 C20 C21 C22 -1.1(3)
C20 C21 C22 C23 1.8(3)
C21 C22 C23 C24 -0.3(3)
C22 C23 C24 C19 -1.8(2)
C22 C23 C24 C4 174.34(14)
C20 C19 C24 C23 2.4(2)
C18 C19 C24 C23 -173.35(15)
C20 C19 C24 C4 -173.56(13)
C18 C19 C24 C4 10.6(2)
O1 C4 C24 C23 13.38(17)
C11 C4 C24 C23 130.08(14)
C3 C4 C24 C23 -98.45(15)
O1 C4 C24 C19 -170.63(12)
C11 C4 C24 C19 -53.93(18)
C3 C4 C24 C19 77.54(16)
